data_7103088
loop_
_publ_author_name
'Semenov, Sergey N'
'Rogachev, Andrey Yu'
'Eliseeva, Svetlana V'
'Pettinari, Claudio'
'Marchetti, Fabio'
'Drozdov, Andrey A'
'Troyanov, Sergey I'

_publ_section_title
;
 First direct assembly of molecular helical complexes into a
 coordination polymer.
;
_journal_issue 17
_journal_name_full 'Chemical communications (Cambridge, England)'
_journal_page_first 1992
_journal_page_last 1994
_journal_paper_doi 10.1039/b719171e
_journal_year 2008
_chemical_formula_moiety '[Tb2(C24H20N4O4)3(C26H24P2)]n'
_chemical_formula_sum 'C98 H84 N12 O14 P2 Tb2'
_chemical_formula_weight 2033.57
_chemical_name_common (Tb2(Q2Q)3(dppeO2))n
_chemical_name_systematic
;
?
;
_space_group_IT_number 2
_symmetry_cell_setting triclinic
_symmetry_space_group_name_Hall '-P 1'
_symmetry_space_group_name_H-M 'P -1'
_atom_sites_solution_hydrogens geom
_atom_sites_solution_primary direct
_atom_sites_solution_secondary difmap
_audit_creation_method SHELXL-97
_cell_angle_alpha 83.63(3)
_cell_angle_beta 82.24(3)
_cell_angle_gamma 76.43(3)
_cell_formula_units_Z 2
_cell_length_a 14.674(3)
_cell_length_b 16.276(3)
_cell_length_c 18.847(4)
_cell_measurement_reflns_used 8796
_cell_measurement_temperature 180(2)
_cell_measurement_theta_max 29.363
_cell_measurement_theta_min 2.415
_cell_volume 4320.9(15)
_computing_structure_refinement 'SHELXL-97 (Sheldrick, 1997)'
_computing_structure_solution 'SHELXS-97 (Sheldrick, 1990)'
_diffrn_ambient_temperature 180(2)
_diffrn_measured_fraction_theta_full 0.998
_diffrn_measured_fraction_theta_max 0.998
_diffrn_measurement_device_type IPDS(Stoe)
_diffrn_measurement_method '\f oscillation scan'
_diffrn_radiation_monochromator graphite
_diffrn_radiation_source 'fine-focus sealed tube'
_diffrn_radiation_type MoK\a
_diffrn_radiation_wavelength 0.71073
_diffrn_reflns_av_R_equivalents 0.1061
_diffrn_reflns_av_sigmaI/netI 0.2466
_diffrn_reflns_limit_h_max 18
_diffrn_reflns_limit_h_min -18
_diffrn_reflns_limit_k_max 20
_diffrn_reflns_limit_k_min -20
_diffrn_reflns_limit_l_max 23
_diffrn_reflns_limit_l_min -23
_diffrn_reflns_number 58840
_diffrn_reflns_theta_full 26.37
_diffrn_reflns_theta_max 26.37
_diffrn_reflns_theta_min 2.43
_exptl_absorpt_coefficient_mu 1.735
_exptl_absorpt_correction_T_max 1.000
_exptl_absorpt_correction_T_min 0.857
_exptl_absorpt_correction_type numerical
_exptl_crystal_colour colorless
_exptl_crystal_density_diffrn 1.565
_exptl_crystal_density_method 'not measured'
_exptl_crystal_description prism
_exptl_crystal_F_000 2060
_exptl_crystal_size_max 0.15
_exptl_crystal_size_mid 0.09
_exptl_crystal_size_min 0.04
_refine_diff_density_max 2.812
_refine_diff_density_min -1.379
_refine_diff_density_rms 0.140
_refine_ls_extinction_method none
_refine_ls_goodness_of_fit_ref 0.808
_refine_ls_hydrogen_treatment constr
_refine_ls_matrix_type full
_refine_ls_number_parameters 1159
_refine_ls_number_reflns 17652
_refine_ls_number_restraints 0
_refine_ls_restrained_S_all 0.808
_refine_ls_R_factor_all 0.1637
_refine_ls_R_factor_gt 0.0560
_refine_ls_shift/su_max 0.001
_refine_ls_shift/su_mean 0.000
_refine_ls_structure_factor_coef Fsqd
_refine_ls_weighting_details 'calc w=1/[\s^2^(Fo^2^)+(0.0610P)^2^+0.0000P] where P=(Fo^2^+2Fc^2^)/3'
_refine_ls_weighting_scheme calc
_refine_ls_wR_factor_gt 0.1125
_refine_ls_wR_factor_ref 0.1476
_reflns_number_gt 6137
_reflns_number_total 17652
_reflns_threshold_expression >2sigma(I)
_cod_data_source_file b719171e.txt
_cod_data_source_block TbQ2Qdpppe
_cod_original_sg_symbol_H-M P-1
_cod_database_code 7103088

loop_
_symmetry_equiv_pos_as_xyz
'x, y, z'
'-x, -y, -z'

loop_
_atom_site_label
_atom_site_type_symbol
_atom_site_fract_x
_atom_site_fract_y
_atom_site_fract_z
_atom_site_U_iso_or_equiv
_atom_site_adp_type
_atom_site_occupancy
_atom_site_symmetry_multiplicity
_atom_site_calc_flag
_atom_site_refinement_flags
_atom_site_disorder_assembly
_atom_site_disorder_group
Tb1 Tb 0.75728(3) 0.29787(3) 0.29505(2) 0.03812(14) Uani 1 1 d . . .
P1 P 0.67549(17) 0.09097(17) 0.32283(14) 0.0485(7) Uani 1 1 d . . .
O1 O 0.7185(4) 0.2775(4) 0.4165(3) 0.0445(16) Uani 1 1 d . . .
N1 N 0.6992(5) 0.3015(5) 0.5379(4) 0.0415(19) Uani 1 1 d . . .
C1 C 0.7366(5) 0.3100(6) 0.4683(5) 0.038(2) Uani 1 1 d . . .
Tb2 Tb 0.80936(3) 0.67624(3) 0.25135(2) 0.03737(14) Uani 1 1 d . . .
P2 P 0.86802(17) -0.11539(16) 0.20812(14) 0.0460(7) Uani 1 1 d . . .
O2 O 0.8569(4) 0.3624(4) 0.3468(3) 0.0386(15) Uani 1 1 d . . .
N2 N 0.7347(5) 0.3447(5) 0.5834(4) 0.0424(19) Uani 1 1 d . . .
C2 C 0.8035(6) 0.3630(5) 0.4696(4) 0.035(2) Uani 1 1 d . . .
O3 O 0.9558(4) 0.6647(4) 0.1879(3) 0.0373(14) Uani 1 1 d . . .
N3 N 1.1035(4) 0.5940(5) 0.1369(4) 0.0397(19) Uani 1 1 d . . .
C3 C 0.7957(6) 0.3814(6) 0.5434(5) 0.041(2) Uani 1 1 d . . .
O4 O 0.9026(4) 0.5592(3) 0.3095(3) 0.0392(15) Uani 1 1 d . . .
N4 N 1.1707(5) 0.5199(5) 0.1512(4) 0.051(2) Uani 1 1 d . . .
C4 C 0.8461(6) 0.4321(6) 0.5783(5) 0.057(3) Uani 1 1 d . . .
H4B H 0.8244 0.4318 0.6287 0.085 Uiso 1 1 calc R . .
H4C H 0.8338 0.4894 0.5569 0.085 Uiso 1 1 calc R . .
H4D H 0.9126 0.4080 0.5718 0.085 Uiso 1 1 calc R . .
O5 O 0.8992(4) 0.2108(4) 0.2597(3) 0.0468(16) Uani 1 1 d . . .
N5 N 1.0560(4) 0.1722(5) 0.2123(4) 0.0405(19) Uani 1 1 d . . .
C5 C 0.6278(6) 0.2562(6) 0.5666(5) 0.041(2) Uani 1 1 d . . .
N6 N 1.1201(5) 0.2072(5) 0.1620(4) 0.048(2) Uani 1 1 d . . .
C6 C 0.6142(7) 0.2398(6) 0.6407(5) 0.057(3) Uani 1 1 d . . .
H6B H 0.6524 0.2548 0.6704 0.069 Uiso 1 1 calc R . .
O6 O 0.8211(4) 0.3702(4) 0.1941(3) 0.0413(15) Uani 1 1 d . . .
N7 N 0.5577(5) 0.7228(5) 0.1307(4) 0.0390(18) Uani 1 1 d . . .
C7 C 0.5411(7) 0.2000(7) 0.6691(6) 0.064(3) Uani 1 1 d . . .
H7A H 0.5300 0.1889 0.7186 0.077 Uiso 1 1 calc R . .
O7 O 0.6896(3) 0.7304(3) 0.1771(3) 0.0298(14) Uani 1 1 d . . .
N8 N 0.5283(5) 0.6630(5) 0.0952(4) 0.048(2) Uani 1 1 d . . .
C8 C 0.4862(8) 0.1772(7) 0.6263(7) 0.074(3) Uani 1 1 d . . .
H8B H 0.4387 0.1499 0.6465 0.089 Uiso 1 1 calc R . .
O8 O 0.8218(4) 0.5742(4) 0.1701(3) 0.0427(15) Uani 1 1 d . . .
N9 N 0.5023(5) 0.3557(5) 0.1701(4) 0.0386(18) Uani 1 1 d . . .
C9 C 0.4995(7) 0.1937(6) 0.5549(6) 0.057(3) Uani 1 1 d . . .
H9A H 0.4602 0.1790 0.5260 0.068 Uiso 1 1 calc R . .
O9 O 0.6397(4) 0.3112(4) 0.2210(3) 0.0435(17) Uani 1 1 d . . .
O10 O 0.6504(4) 0.4265(4) 0.3176(3) 0.0405(15) Uani 1 1 d . . .
N10 N 0.4256(5) 0.4278(5) 0.1719(4) 0.048(2) Uani 1 1 d . . .
C10 C 0.5718(6) 0.2326(6) 0.5236(5) 0.049(3) Uani 1 1 d . . .
H10B H 0.5820 0.2426 0.4739 0.059 Uiso 1 1 calc R . .
O11 O 0.8039(4) 0.7129(3) 0.3657(3) 0.0404(15) Uani 1 1 d . . .
C11 C 0.8622(6) 0.3845(5) 0.4075(5) 0.034(2) Uani 1 1 d . . .
N11 N 0.7862(5) 0.6910(5) 0.4923(4) 0.046(2) Uani 1 1 d . . .
O12 O 0.6874(4) 0.6219(4) 0.3146(3) 0.0425(16) Uani 1 1 d . . .
N12 N 0.7315(5) 0.6527(5) 0.5457(4) 0.044(2) Uani 1 1 d . . .
C12 C 0.9401(5) 0.4299(5) 0.4154(4) 0.040(2) Uani 1 1 d . . .
H12B H 0.9112 0.4872 0.4279 0.048 Uiso 1 1 calc R . .
H12C H 0.9747 0.4008 0.4547 0.048 Uiso 1 1 calc R . .
O13 O 0.7264(4) 0.1625(3) 0.3075(3) 0.0437(15) Uani 1 1 d . . .
C13 C 1.0096(5) 0.4342(6) 0.3477(5) 0.045(2) Uani 1 1 d . . .
H13A H 1.0709 0.4334 0.3620 0.054 Uiso 1 1 calc R . .
H13B H 1.0159 0.3837 0.3229 0.054 Uiso 1 1 calc R . .
O14 O 0.8125(4) -0.1808(3) 0.2342(3) 0.0408(15) Uani 1 1 d . . .
C14 C 0.9824(5) 0.5116(5) 0.2955(5) 0.032(2) Uani 1 1 d . . .
C15 C 1.0246(5) 0.6030(6) 0.1870(5) 0.034(2) Uani 1 1 d . . .
C16 C 1.0456(6) 0.5284(5) 0.2353(5) 0.039(2) Uani 1 1 d . . .
C17 C 1.1364(6) 0.4828(6) 0.2097(5) 0.039(2) Uani 1 1 d . . .
C18 C 1.1963(6) 0.4001(6) 0.2383(5) 0.056(3) Uani 1 1 d . . .
H18A H 1.2545 0.3867 0.2074 0.085 Uiso 1 1 calc R . .
H18B H 1.1630 0.3556 0.2397 0.085 Uiso 1 1 calc R . .
H18C H 1.2095 0.4055 0.2858 0.085 Uiso 1 1 calc R . .
C19 C 1.1230(6) 0.6507(6) 0.0781(5) 0.043(2) Uani 1 1 d . . .
C20 C 1.0535(6) 0.7118(6) 0.0456(5) 0.045(2) Uani 1 1 d . . .
H20A H 0.9904 0.7169 0.0636 0.054 Uiso 1 1 calc R . .
C21 C 1.0775(7) 0.7646(6) -0.0128(5) 0.054(3) Uani 1 1 d . . .
H21A H 1.0302 0.8046 -0.0335 0.065 Uiso 1 1 calc R . .
C22 C 1.1685(8) 0.7595(7) -0.0405(6) 0.064(3) Uani 1 1 d . . .
H22A H 1.1833 0.7950 -0.0805 0.077 Uiso 1 1 calc R . .
C23 C 1.2403(7) 0.7001(7) -0.0084(6) 0.066(3) Uani 1 1 d . . .
H23A H 1.3030 0.6967 -0.0269 0.079 Uiso 1 1 calc R . .
C24 C 1.2186(6) 0.6469(6) 0.0504(5) 0.045(2) Uani 1 1 d . . .
H24A H 1.2666 0.6085 0.0719 0.054 Uiso 1 1 calc R . .
C25 C 0.9694(6) 0.2283(5) 0.2202(4) 0.032(2) Uani 1 1 d . . .
C26 C 0.9773(6) 0.2985(6) 0.1713(5) 0.041(2) Uani 1 1 d . . .
C27 C 1.0739(5) 0.2820(6) 0.1363(5) 0.041(2) Uani 1 1 d . . .
C28 C 1.1228(6) 0.3334(6) 0.0820(5) 0.060(3) Uani 1 1 d . . .
H28A H 1.1875 0.3044 0.0722 0.090 Uiso 1 1 calc R . .
H28B H 1.1200 0.3871 0.0998 0.090 Uiso 1 1 calc R . .
H28C H 1.0928 0.3425 0.0387 0.090 Uiso 1 1 calc R . .
C29 C 1.0877(6) 0.0924(6) 0.2504(5) 0.038(2) Uani 1 1 d . . .
C30 C 1.1807(6) 0.0519(7) 0.2373(6) 0.062(3) Uani 1 1 d . . .
H30A H 1.2214 0.0763 0.2039 0.075 Uiso 1 1 calc R . .
C31 C 1.2139(7) -0.0260(7) 0.2741(6) 0.063(3) Uani 1 1 d . . .
H31A H 1.2763 -0.0549 0.2644 0.076 Uiso 1 1 calc R . .
C32 C 1.1529(8) -0.0602(7) 0.3257(6) 0.064(3) Uani 1 1 d . . .
H32A H 1.1753 -0.1104 0.3530 0.077 Uiso 1 1 calc R . .
C33 C 1.0608(7) -0.0201(6) 0.3361(6) 0.060(3) Uani 1 1 d . . .
H33A H 1.0195 -0.0445 0.3690 0.073 Uiso 1 1 calc R . .
C34 C 1.0278(6) 0.0549(6) 0.2992(5) 0.051(3) Uani 1 1 d . . .
H34A H 0.9642 0.0813 0.3068 0.061 Uiso 1 1 calc R . .
C35 C 0.9013(6) 0.3662(6) 0.1574(4) 0.036(2) Uani 1 1 d . . .
C36 C 0.9057(6) 0.4341(6) 0.0952(5) 0.050(3) Uani 1 1 d . . .
H36A H 0.9361 0.4068 0.0523 0.060 Uiso 1 1 calc R . .
H36B H 0.9446 0.4708 0.1059 0.060 Uiso 1 1 calc R . .
C37 C 0.8092(6) 0.4885(6) 0.0799(5) 0.045(2) Uani 1 1 d . . .
H37A H 0.8145 0.5143 0.0310 0.054 Uiso 1 1 calc R . .
H37B H 0.7651 0.4519 0.0830 0.054 Uiso 1 1 calc R . .
C38 C 0.7701(7) 0.5563(6) 0.1289(5) 0.043(2) Uani 1 1 d . . .
C39 C 0.6483(7) 0.6879(7) 0.1472(5) 0.050(3) Uani 1 1 d . . .
C40 C 0.6773(6) 0.6056(6) 0.1244(4) 0.035(2) Uani 1 1 d . . .
C41 C 0.5990(6) 0.5953(6) 0.0912(5) 0.043(2) Uani 1 1 d . . .
C42 C 0.5859(6) 0.5233(6) 0.0528(5) 0.059(3) Uani 1 1 d . . .
H42A H 0.5206 0.5208 0.0595 0.088 Uiso 1 1 calc R . .
H42B H 0.6231 0.4709 0.0719 0.088 Uiso 1 1 calc R . .
H42C H 0.6058 0.5322 0.0024 0.088 Uiso 1 1 calc R . .
C43 C 0.5025(6) 0.8061(6) 0.1297(5) 0.038(2) Uani 1 1 d . . .
C44 C 0.5434(6) 0.8720(7) 0.1410(5) 0.049(3) Uani 1 1 d . . .
H44A H 0.6045 0.8608 0.1536 0.059 Uiso 1 1 calc R . .
C45 C 0.4916(7) 0.9539(7) 0.1330(5) 0.057(3) Uani 1 1 d . . .
H45A H 0.5199 0.9987 0.1362 0.068 Uiso 1 1 calc R . .
C46 C 0.3996(7) 0.9704(7) 0.1207(6) 0.066(3) Uani 1 1 d . . .
H46A H 0.3636 1.0257 0.1182 0.079 Uiso 1 1 calc R . .
C47 C 0.3616(7) 0.9043(8) 0.1122(6) 0.077(4) Uani 1 1 d . . .
H47A H 0.2988 0.9153 0.1036 0.092 Uiso 1 1 calc R . .
C48 C 0.4120(6) 0.8219(7) 0.1157(5) 0.061(3) Uani 1 1 d . . .
H48A H 0.3845 0.7779 0.1085 0.073 Uiso 1 1 calc R . .
C49 C 0.5670(8) 0.3648(6) 0.2139(5) 0.048(3) Uani 1 1 d . . .
C50 C 0.5301(6) 0.4419(6) 0.2444(5) 0.039(2) Uani 1 1 d . . .
C51 C 0.4440(6) 0.4775(6) 0.2159(5) 0.042(2) Uani 1 1 d . . .
C52 C 0.3738(6) 0.5587(6) 0.2263(5) 0.055(3) Uani 1 1 d . . .
H52A H 0.3224 0.5621 0.1988 0.083 Uiso 1 1 calc R . .
H52B H 0.4034 0.6053 0.2107 0.083 Uiso 1 1 calc R . .
H52C H 0.3504 0.5612 0.2763 0.083 Uiso 1 1 calc R . .
C53 C 0.4992(6) 0.2880(6) 0.1307(5) 0.042(2) Uani 1 1 d . . .
C54 C 0.4198(6) 0.2925(7) 0.0968(5) 0.054(3) Uani 1 1 d . . .
H54A H 0.3691 0.3390 0.1005 0.064 Uiso 1 1 calc R . .
C55 C 0.4177(9) 0.2260(8) 0.0571(5) 0.068(3) Uani 1 1 d . . .
H55A H 0.3650 0.2294 0.0336 0.081 Uiso 1 1 calc R . .
C56 C 0.4879(7) 0.1579(7) 0.0514(5) 0.056(3) Uani 1 1 d . . .
H56A H 0.4836 0.1136 0.0258 0.067 Uiso 1 1 calc R . .
C57 C 0.5682(7) 0.1544(7) 0.0846(5) 0.055(3) Uani 1 1 d . . .
H57A H 0.6189 0.1080 0.0798 0.065 Uiso 1 1 calc R . .
C58 C 0.5733(7) 0.2195(6) 0.1248(5) 0.050(3) Uani 1 1 d . . .
H58A H 0.6267 0.2165 0.1475 0.061 Uiso 1 1 calc R . .
C59 C 0.5755(6) 0.4699(6) 0.2959(5) 0.043(2) Uani 1 1 d . . .
C60 C 0.5318(5) 0.5521(5) 0.3303(5) 0.037(2) Uani 1 1 d . . .
H60A H 0.4651 0.5544 0.3438 0.045 Uiso 1 1 calc R . .
H60B H 0.5369 0.5989 0.2945 0.045 Uiso 1 1 calc R . .
C61 C 0.5745(5) 0.5653(5) 0.3959(5) 0.041(2) Uani 1 1 d . . .
H61A H 0.5260 0.5996 0.4272 0.049 Uiso 1 1 calc R . .
H61B H 0.5951 0.5106 0.4219 0.049 Uiso 1 1 calc R . .
C62 C 0.6570(6) 0.6075(5) 0.3793(6) 0.042(2) Uani 1 1 d . . .
C63 C 0.7674(5) 0.6810(5) 0.4246(5) 0.034(2) Uani 1 1 d . . .
C64 C 0.6974(5) 0.6300(5) 0.4370(4) 0.033(2) Uani 1 1 d . . .
C65 C 0.6778(6) 0.6187(6) 0.5122(5) 0.038(2) Uani 1 1 d . . .
C66 C 0.6104(6) 0.5712(7) 0.5578(5) 0.059(3) Uani 1 1 d . . .
H66A H 0.6165 0.5728 0.6077 0.088 Uiso 1 1 calc R . .
H66B H 0.6252 0.5134 0.5460 0.088 Uiso 1 1 calc R . .
H66C H 0.5468 0.5974 0.5487 0.088 Uiso 1 1 calc R . .
C67 C 0.8536(6) 0.7316(5) 0.5115(5) 0.039(2) Uani 1 1 d . . .
C68 C 0.9279(7) 0.7489(6) 0.4615(5) 0.060(3) Uani 1 1 d . . .
H68A H 0.9339 0.7335 0.4148 0.072 Uiso 1 1 calc R . .
C69 C 0.9915(7) 0.7886(6) 0.4820(5) 0.056(3) Uani 1 1 d . . .
H69A H 1.0397 0.8020 0.4486 0.067 Uiso 1 1 calc R . .
C70 C 0.9841(7) 0.8089(6) 0.5527(6) 0.058(3) Uani 1 1 d . . .
H70A H 1.0287 0.8338 0.5672 0.070 Uiso 1 1 calc R . .
C71 C 0.9112(8) 0.7919(7) 0.6006(6) 0.071(3) Uani 1 1 d . . .
H71A H 0.9056 0.8073 0.6473 0.085 Uiso 1 1 calc R . .
C72 C 0.8460(7) 0.7529(6) 0.5819(5) 0.052(3) Uani 1 1 d . . .
H72A H 0.7975 0.7408 0.6156 0.062 Uiso 1 1 calc R . .
C73 C 0.7213(6) 0.0082(6) 0.2612(5) 0.048(2) Uani 1 1 d . . .
H73A H 0.6899 -0.0383 0.2752 0.058 Uiso 1 1 calc R . .
H73B H 0.7073 0.0308 0.2130 0.058 Uiso 1 1 calc R . .
C74 C 0.8300(6) -0.0258(6) 0.2607(5) 0.050(3) Uani 1 1 d . . .
H74A H 0.8454 -0.0423 0.3094 0.060 Uiso 1 1 calc R . .
H74B H 0.8625 0.0184 0.2405 0.060 Uiso 1 1 calc R . .
C75 C 0.5527(6) 0.1248(7) 0.3138(5) 0.053(3) Uani 1 1 d . . .
C76 C 0.5024(6) 0.0738(7) 0.2876(5) 0.061(3) Uani 1 1 d . . .
H76A H 0.5305 0.0175 0.2800 0.073 Uiso 1 1 calc R . .
C77 C 0.4100(7) 0.1076(8) 0.2728(6) 0.078(4) Uani 1 1 d . . .
H77A H 0.3785 0.0731 0.2540 0.094 Uiso 1 1 calc R . .
C78 C 0.3641(7) 0.1869(8) 0.2843(6) 0.068(3) Uani 1 1 d . . .
H78A H 0.3032 0.2082 0.2719 0.081 Uiso 1 1 calc R . .
C79 C 0.4107(7) 0.2361(8) 0.3152(6) 0.072(3) Uani 1 1 d . . .
H79A H 0.3796 0.2907 0.3261 0.086 Uiso 1 1 calc R . .
C80 C 0.5022(7) 0.2054(7) 0.3299(5) 0.061(3) Uani 1 1 d . . .
H80A H 0.5313 0.2396 0.3514 0.073 Uiso 1 1 calc R . .
C81 C 0.6913(7) 0.0407(7) 0.4123(5) 0.059(3) Uani 1 1 d . . .
C82 C 0.6327(9) -0.0087(8) 0.4478(7) 0.091(4) Uani 1 1 d . . .
H82A H 0.5818 -0.0167 0.4269 0.110 Uiso 1 1 calc R . .
C83 C 0.6513(11) -0.0469(9) 0.5162(8) 0.106(5) Uani 1 1 d . . .
H83A H 0.6141 -0.0827 0.5401 0.127 Uiso 1 1 calc R . .
C84 C 0.7200(11) -0.0327(10) 0.5468(8) 0.113(5) Uani 1 1 d . . .
H84A H 0.7307 -0.0576 0.5926 0.135 Uiso 1 1 calc R . .
C85 C 0.7779(10) 0.0199(10) 0.5112(7) 0.105(5) Uani 1 1 d . . .
H85A H 0.8254 0.0310 0.5341 0.127 Uiso 1 1 calc R . .
C86 C 0.7655(9) 0.0528(9) 0.4469(7) 0.102(5) Uani 1 1 d . . .
H86A H 0.8064 0.0852 0.4230 0.122 Uiso 1 1 calc R . .
C87 C 0.9922(6) -0.1548(6) 0.2135(6) 0.052(3) Uani 1 1 d . . .
C88 C 1.0189(8) -0.2082(7) 0.2747(6) 0.064(3) Uani 1 1 d . . .
H88A H 0.9739 -0.2178 0.3125 0.077 Uiso 1 1 calc R . .
C89 C 1.1100(9) -0.2449(8) 0.2778(7) 0.078(4) Uani 1 1 d . . .
H89A H 1.1274 -0.2763 0.3201 0.094 Uiso 1 1 calc R . .
C90 C 1.1762(8) -0.2389(8) 0.2244(7) 0.073(3) Uani 1 1 d . . .
H90A H 1.2376 -0.2702 0.2271 0.087 Uiso 1 1 calc R . .
C91 C 1.1532(8) -0.1853(9) 0.1640(7) 0.081(4) Uani 1 1 d . . .
H91A H 1.1999 -0.1786 0.1267 0.097 Uiso 1 1 calc R . .
C92 C 1.0595(6) -0.1409(6) 0.1590(5) 0.052(3) Uani 1 1 d . . .
H92A H 1.0437 -0.1029 0.1196 0.062 Uiso 1 1 calc R . .
C93 C 0.8512(6) -0.0800(6) 0.1163(5) 0.056(3) Uani 1 1 d . . .
C94 C 0.8209(7) -0.1315(7) 0.0737(6) 0.060(3) Uani 1 1 d . . .
H94A H 0.8028 -0.1806 0.0944 0.072 Uiso 1 1 calc R . .
C95 C 0.8181(7) -0.1091(8) 0.0011(6) 0.067(3) Uani 1 1 d . . .
H95A H 0.7995 -0.1440 -0.0274 0.080 Uiso 1 1 calc R . .
C96 C 0.8427(8) -0.0357(8) -0.0294(6) 0.071(3) Uani 1 1 d . . .
H96A H 0.8397 -0.0206 -0.0782 0.085 Uiso 1 1 calc R . .
C97 C 0.8719(8) 0.0155(7) 0.0121(6) 0.071(3) Uani 1 1 d . . .
H97A H 0.8884 0.0653 -0.0087 0.086 Uiso 1 1 calc R . .
C98 C 0.8764(7) -0.0062(7) 0.0826(6) 0.067(3) Uani 1 1 d . . .
H98A H 0.8970 0.0287 0.1098 0.081 Uiso 1 1 calc R . .

loop_
_atom_site_aniso_label
_atom_site_aniso_U_11
_atom_site_aniso_U_22
_atom_site_aniso_U_33
_atom_site_aniso_U_23
_atom_site_aniso_U_13
_atom_site_aniso_U_12
Tb1 0.0355(2) 0.0353(3) 0.0442(3) -0.0063(2) -0.0033(2) -0.0083(2)
P1 0.0503(15) 0.0388(17) 0.0557(17) -0.0094(13) -0.0015(13) -0.0084(13)
O1 0.040(3) 0.062(5) 0.035(4) -0.015(3) 0.001(3) -0.014(3)
N1 0.052(5) 0.040(5) 0.039(5) -0.013(4) 0.002(4) -0.021(4)
C1 0.029(5) 0.035(6) 0.043(6) -0.006(5) -0.003(4) 0.008(4)
Tb2 0.0372(3) 0.0336(3) 0.0427(3) -0.0070(2) -0.0050(2) -0.0087(2)
P2 0.0508(15) 0.0382(17) 0.0479(16) -0.0044(13) -0.0023(13) -0.0094(13)
O2 0.042(3) 0.040(4) 0.034(4) 0.002(3) -0.002(3) -0.014(3)
N2 0.049(4) 0.043(5) 0.040(5) -0.004(4) -0.011(4) -0.017(4)
C2 0.041(5) 0.023(5) 0.040(6) -0.006(4) -0.013(4) -0.001(4)
O3 0.042(3) 0.037(4) 0.029(3) -0.001(3) -0.006(3) -0.001(3)
N3 0.031(4) 0.042(5) 0.045(5) -0.004(4) 0.010(4) -0.014(4)
C3 0.047(5) 0.052(7) 0.032(5) -0.015(5) -0.008(4) -0.017(5)
O4 0.046(4) 0.026(4) 0.042(4) -0.001(3) -0.001(3) -0.003(3)
N4 0.045(5) 0.034(5) 0.069(6) -0.003(4) 0.000(4) 0.000(4)
C4 0.059(6) 0.051(7) 0.065(7) -0.008(6) -0.008(5) -0.018(5)
O5 0.035(3) 0.046(4) 0.054(4) -0.003(3) 0.005(3) -0.004(3)
N5 0.027(4) 0.042(5) 0.051(5) -0.010(4) 0.003(4) -0.006(4)
C5 0.048(6) 0.040(6) 0.034(6) -0.003(5) -0.001(5) -0.010(5)
N6 0.034(4) 0.047(6) 0.068(6) -0.020(4) 0.003(4) -0.017(4)
C6 0.061(7) 0.042(7) 0.061(7) -0.001(5) 0.011(6) -0.007(5)
O6 0.052(4) 0.033(4) 0.037(4) -0.002(3) -0.004(3) -0.007(3)
N7 0.037(4) 0.050(6) 0.035(4) -0.006(4) -0.013(3) -0.015(4)
C7 0.081(8) 0.054(8) 0.050(7) 0.005(6) 0.010(6) -0.016(6)
O7 0.020(3) 0.015(3) 0.049(4) 0.000(3) 0.008(3) 0.000(2)
N8 0.058(5) 0.047(6) 0.046(5) -0.012(4) -0.018(4) -0.015(4)
C8 0.095(9) 0.060(9) 0.074(9) 0.005(7) -0.006(8) -0.037(7)
O8 0.047(4) 0.039(4) 0.045(4) -0.016(3) -0.004(3) -0.008(3)
N9 0.039(4) 0.043(5) 0.036(4) -0.005(4) -0.009(4) -0.010(4)
C9 0.057(6) 0.061(8) 0.057(7) -0.005(6) -0.004(6) -0.020(6)
O9 0.030(3) 0.075(5) 0.037(4) -0.040(3) 0.002(3) -0.021(3)
O10 0.042(3) 0.034(4) 0.046(4) -0.004(3) -0.008(3) -0.006(3)
N10 0.049(5) 0.054(6) 0.044(5) -0.012(4) -0.006(4) -0.013(4)
C10 0.059(6) 0.057(7) 0.032(6) -0.008(5) 0.015(5) -0.025(5)
O11 0.045(3) 0.031(4) 0.048(4) -0.002(3) -0.007(3) -0.013(3)
C11 0.040(5) 0.029(6) 0.029(5) -0.005(4) 0.001(4) -0.001(4)
N11 0.063(5) 0.053(6) 0.028(4) -0.004(4) -0.011(4) -0.022(4)
O12 0.042(4) 0.047(4) 0.044(4) -0.009(3) -0.002(3) -0.018(3)
N12 0.057(5) 0.053(6) 0.027(4) -0.002(4) 0.009(4) -0.030(4)
C12 0.044(5) 0.031(6) 0.047(6) 0.007(4) -0.013(5) -0.013(4)
O13 0.050(4) 0.020(4) 0.063(4) -0.005(3) -0.011(3) -0.010(3)
C13 0.033(5) 0.054(7) 0.060(6) -0.012(5) -0.012(5) -0.026(5)
O14 0.056(4) 0.032(4) 0.039(4) -0.002(3) -0.007(3) -0.018(3)
C14 0.027(4) 0.015(5) 0.054(6) -0.011(4) -0.014(4) 0.002(4)
C15 0.027(5) 0.024(6) 0.056(6) -0.015(5) 0.000(4) -0.011(4)
C16 0.038(5) 0.026(6) 0.049(6) 0.000(5) 0.000(5) -0.007(4)
C17 0.044(5) 0.038(6) 0.040(6) -0.004(5) -0.009(5) -0.015(5)
C18 0.054(6) 0.048(7) 0.061(7) 0.001(5) -0.003(5) -0.003(5)
C19 0.054(6) 0.032(6) 0.051(6) -0.021(5) 0.000(5) -0.022(5)
C20 0.047(6) 0.033(6) 0.049(6) -0.011(5) -0.001(5) 0.003(5)
C21 0.066(7) 0.053(7) 0.042(6) 0.009(5) -0.003(5) -0.016(6)
C22 0.078(8) 0.045(7) 0.060(7) 0.005(6) 0.009(6) -0.010(6)
C23 0.067(7) 0.063(8) 0.073(8) -0.027(7) 0.030(6) -0.038(7)
C24 0.054(6) 0.043(6) 0.047(6) -0.014(5) 0.008(5) -0.031(5)
C25 0.040(5) 0.021(5) 0.035(5) -0.003(4) -0.013(4) -0.001(4)
C26 0.034(5) 0.051(7) 0.036(5) -0.012(5) -0.005(4) 0.000(5)
C27 0.026(5) 0.041(7) 0.054(6) -0.011(5) 0.003(4) -0.007(5)
C28 0.043(6) 0.065(8) 0.078(8) -0.014(6) 0.004(5) -0.027(5)
C29 0.032(5) 0.029(6) 0.053(6) -0.019(5) -0.014(5) 0.003(4)
C30 0.040(6) 0.056(8) 0.090(8) -0.018(7) -0.014(6) 0.002(5)
C31 0.047(6) 0.055(8) 0.080(8) -0.020(6) 0.001(6) 0.008(6)
C32 0.072(8) 0.051(8) 0.071(8) -0.005(6) -0.025(6) -0.006(6)
C33 0.053(7) 0.030(7) 0.094(9) -0.003(6) -0.013(6) 0.000(5)
C34 0.039(5) 0.037(7) 0.080(8) -0.008(6) -0.015(5) -0.006(5)
C35 0.053(6) 0.033(6) 0.029(5) -0.010(4) -0.002(5) -0.024(5)
C36 0.064(6) 0.042(7) 0.046(6) -0.010(5) 0.004(5) -0.018(5)
C37 0.063(6) 0.032(6) 0.043(6) -0.004(5) -0.009(5) -0.014(5)
C38 0.057(6) 0.033(6) 0.040(6) -0.002(5) 0.004(5) -0.016(5)
C39 0.053(6) 0.057(8) 0.040(6) 0.010(5) 0.000(5) -0.020(6)
C40 0.049(6) 0.026(6) 0.033(5) -0.007(4) 0.000(4) -0.014(5)
C41 0.052(6) 0.040(7) 0.040(6) -0.008(5) -0.006(5) -0.018(5)
C42 0.070(7) 0.045(7) 0.069(7) -0.016(6) -0.026(6) -0.012(5)
C43 0.036(5) 0.027(6) 0.046(6) 0.003(4) -0.011(4) 0.005(4)
C44 0.039(5) 0.063(8) 0.047(6) -0.001(5) -0.020(5) -0.011(5)
C45 0.070(7) 0.041(7) 0.052(7) -0.008(5) -0.009(6) 0.003(6)
C46 0.049(7) 0.045(8) 0.094(9) -0.005(6) -0.008(6) 0.006(6)
C47 0.035(6) 0.079(10) 0.106(10) 0.002(8) -0.009(6) 0.007(6)
C48 0.041(6) 0.063(8) 0.076(8) 0.000(6) -0.016(5) -0.003(6)
C49 0.087(8) 0.038(7) 0.030(5) 0.008(5) -0.034(6) -0.023(6)
C50 0.033(5) 0.034(6) 0.050(6) -0.005(5) -0.011(4) -0.004(4)
C51 0.038(5) 0.044(7) 0.042(6) 0.003(5) -0.003(4) -0.007(5)
C52 0.040(5) 0.053(7) 0.074(7) -0.015(6) -0.022(5) 0.003(5)
C53 0.048(6) 0.028(6) 0.056(6) -0.010(5) -0.003(5) -0.021(5)
C54 0.049(6) 0.066(8) 0.053(6) -0.020(6) -0.010(5) -0.016(5)
C55 0.095(9) 0.072(9) 0.051(7) -0.006(7) -0.020(6) -0.043(8)
C56 0.075(7) 0.061(8) 0.043(6) -0.009(6) -0.016(6) -0.031(7)
C57 0.072(7) 0.051(7) 0.043(6) 0.002(5) -0.019(5) -0.012(6)
C58 0.069(7) 0.052(7) 0.040(6) -0.022(5) -0.011(5) -0.022(6)
C59 0.045(6) 0.028(6) 0.048(6) 0.008(5) -0.008(5) 0.000(5)
C60 0.031(5) 0.031(6) 0.051(6) -0.004(4) -0.008(4) -0.008(4)
C61 0.038(5) 0.026(6) 0.063(6) -0.014(5) 0.000(5) -0.014(4)
C62 0.034(5) 0.017(5) 0.077(8) -0.010(5) -0.013(5) -0.003(4)
C63 0.040(5) 0.020(5) 0.035(6) 0.000(4) 0.007(4) -0.002(4)
C64 0.032(5) 0.027(5) 0.042(6) -0.001(4) 0.004(4) -0.015(4)
C65 0.044(5) 0.037(6) 0.039(6) -0.014(4) -0.005(4) -0.016(5)
C66 0.053(6) 0.087(9) 0.045(6) -0.002(6) 0.000(5) -0.038(6)
C67 0.039(5) 0.032(6) 0.050(6) -0.012(5) -0.002(5) -0.013(4)
C68 0.077(7) 0.069(8) 0.053(7) -0.006(6) -0.020(6) -0.047(6)
C69 0.071(7) 0.048(7) 0.060(7) 0.003(6) -0.014(6) -0.032(6)
C70 0.063(7) 0.062(8) 0.060(7) -0.017(6) -0.029(6) -0.019(6)
C71 0.087(8) 0.066(9) 0.071(8) -0.031(7) -0.022(7) -0.023(7)
C72 0.066(6) 0.062(7) 0.033(6) -0.026(5) 0.000(5) -0.017(6)
C73 0.058(6) 0.037(6) 0.053(6) -0.012(5) -0.014(5) -0.009(5)
C74 0.052(6) 0.033(6) 0.057(6) -0.006(5) 0.009(5) 0.000(5)
C75 0.043(6) 0.054(7) 0.059(7) -0.018(6) 0.002(5) -0.006(5)
C76 0.046(6) 0.068(8) 0.071(8) -0.024(6) -0.011(5) -0.007(6)
C77 0.045(7) 0.078(10) 0.112(10) -0.029(8) -0.013(7) -0.004(6)
C78 0.049(6) 0.071(9) 0.077(8) -0.028(7) 0.018(6) -0.004(6)
C79 0.044(6) 0.087(10) 0.076(8) -0.011(7) 0.004(6) -0.001(6)
C80 0.067(7) 0.048(7) 0.066(7) -0.028(6) -0.001(6) -0.006(6)
C81 0.073(7) 0.062(8) 0.043(6) -0.002(6) -0.011(6) -0.016(6)
C82 0.114(10) 0.081(10) 0.089(10) 0.014(8) -0.013(8) -0.050(9)
C83 0.143(14) 0.091(12) 0.085(11) 0.035(9) -0.002(10) -0.056(11)
C84 0.128(13) 0.118(15) 0.091(12) 0.021(10) -0.036(11) -0.023(11)
C85 0.124(12) 0.137(14) 0.067(9) 0.024(9) -0.070(9) -0.035(11)
C86 0.115(11) 0.116(13) 0.085(10) -0.008(9) -0.052(9) -0.023(9)
C87 0.044(6) 0.050(7) 0.064(7) -0.012(6) -0.008(5) -0.012(5)
C88 0.068(8) 0.061(8) 0.061(8) 0.000(6) -0.001(6) -0.016(6)
C89 0.072(8) 0.074(9) 0.087(10) -0.002(7) -0.037(8) -0.001(7)
C90 0.071(8) 0.075(10) 0.072(9) -0.019(7) -0.023(7) 0.000(7)
C91 0.066(8) 0.111(11) 0.075(9) -0.042(8) 0.011(7) -0.034(8)
C92 0.039(6) 0.057(7) 0.058(7) -0.002(5) 0.000(5) -0.013(5)
C93 0.053(6) 0.040(7) 0.064(7) -0.002(6) 0.015(6) -0.002(5)
C94 0.069(7) 0.046(7) 0.076(8) 0.000(6) -0.032(6) -0.024(6)
C95 0.079(8) 0.066(9) 0.046(7) -0.010(6) -0.021(6) 0.013(6)
C96 0.088(8) 0.063(9) 0.052(7) 0.008(7) -0.028(6) 0.011(7)
C97 0.087(8) 0.058(9) 0.064(8) 0.007(7) -0.003(7) -0.015(7)
C98 0.096(8) 0.051(8) 0.059(8) -0.004(6) -0.017(7) -0.021(7)

loop_
_atom_type_symbol
_atom_type_description
_atom_type_scat_dispersion_real
_atom_type_scat_dispersion_imag
_atom_type_scat_source
C C 0.0033 0.0016 'International Tables Vol C Tables 4.2.6.8 and 6.1.1.4'
H H 0.0000 0.0000 'International Tables Vol C Tables 4.2.6.8 and 6.1.1.4'
N N 0.0061 0.0033 'International Tables Vol C Tables 4.2.6.8 and 6.1.1.4'
O O 0.0106 0.0060 'International Tables Vol C Tables 4.2.6.8 and 6.1.1.4'
P P 0.1023 0.0942 'International Tables Vol C Tables 4.2.6.8 and 6.1.1.4'
Tb Tb -0.1723 4.1537 'International Tables Vol C Tables 4.2.6.8 and 6.1.1.4'

loop_
_geom_angle_atom_site_label_1
_geom_angle_atom_site_label_2
_geom_angle_atom_site_label_3
_geom_angle
_geom_angle_site_symmetry_1
_geom_angle_site_symmetry_3
_geom_angle_publ_flag
O1 Tb1 O5 110.7(2) . . ?
O1 Tb1 O9 118.09(18) . . ?
O5 Tb1 O9 115.9(2) . . ?
O1 Tb1 O6 151.9(2) . . ?
O5 Tb1 O6 74.7(2) . . ?
O9 Tb1 O6 80.4(2) . . ?
O1 Tb1 O13 77.8(2) . . ?
O5 Tb1 O13 75.6(2) . . ?
O9 Tb1 O13 76.9(2) . . ?
O6 Tb1 O13 129.2(2) . . ?
O1 Tb1 O10 79.1(2) . . ?
O5 Tb1 O10 156.77(19) . . ?
O9 Tb1 O10 73.8(2) . . ?
O6 Tb1 O10 86.99(19) . . ?
O13 Tb1 O10 127.63(18) . . ?
O1 Tb1 O2 74.87(19) . . ?
O5 Tb1 O2 81.0(2) . . ?
O9 Tb1 O2 148.5(2) . . ?
O6 Tb1 O2 79.02(19) . . ?
O13 Tb1 O2 134.48(19) . . ?
O10 Tb1 O2 81.59(19) . . ?
O13 P1 C75 112.7(4) . . ?
O13 P1 C81 110.2(4) . . ?
C75 P1 C81 109.5(5) . . ?
O13 P1 C73 112.1(4) . . ?
C75 P1 C73 105.6(4) . . ?
C81 P1 C73 106.4(5) . . ?
C1 O1 Tb1 132.4(6) . . ?
C1 N1 N2 113.6(7) . . ?
C1 N1 C5 127.2(7) . . ?
N2 N1 C5 119.2(7) . . ?
O1 C1 N1 127.2(8) . . ?
O1 C1 C2 129.0(8) . . ?
N1 C1 C2 103.8(8) . . ?
O11 Tb2 O3 112.96(18) . . ?
O11 Tb2 O12 75.92(19) . . ?
O3 Tb2 O12 153.7(2) . . ?
O11 Tb2 O14 76.90(19) . 1_565 ?
O3 Tb2 O14 81.18(19) . 1_565 ?
O12 Tb2 O14 125.1(2) . 1_565 ?
O11 Tb2 O4 75.4(2) . . ?
O3 Tb2 O4 75.95(19) . . ?
O12 Tb2 O4 83.00(19) . . ?
O14 Tb2 O4 133.14(19) 1_565 . ?
O11 Tb2 O8 150.9(2) . . ?
O3 Tb2 O8 74.14(19) . . ?
O12 Tb2 O8 86.73(19) . . ?
O14 Tb2 O8 131.88(19) 1_565 . ?
O4 Tb2 O8 79.6(2) . . ?
O11 Tb2 O7 123.94(18) . . ?
O3 Tb2 O7 111.40(17) . . ?
O12 Tb2 O7 79.34(19) . . ?
O14 Tb2 O7 77.85(19) 1_565 . ?
O4 Tb2 O7 148.77(19) . . ?
O8 Tb2 O7 73.9(2) . . ?
O14 P2 C74 110.5(4) . . ?
O14 P2 C93 109.7(4) . . ?
C74 P2 C93 108.5(5) . . ?
O14 P2 C87 112.4(4) . . ?
C74 P2 C87 107.4(4) . . ?
C93 P2 C87 108.3(5) . . ?
C11 O2 Tb1 137.1(5) . . ?
C3 N2 N1 106.3(7) . . ?
C11 C2 C3 132.4(8) . . ?
C11 C2 C1 122.5(8) . . ?
C3 C2 C1 105.1(7) . . ?
C15 O3 Tb2 128.9(5) . . ?
C15 N3 N4 112.7(7) . . ?
C15 N3 C19 128.0(8) . . ?
N4 N3 C19 119.3(7) . . ?
N2 C3 C2 111.3(7) . . ?
N2 C3 C4 118.3(8) . . ?
C2 C3 C4 130.4(8) . . ?
C14 O4 Tb2 136.0(5) . . ?
C17 N4 N3 105.9(7) . . ?
C3 C4 H4B 109.5 . . ?
C3 C4 H4C 109.5 . . ?
H4B C4 H4C 109.5 . . ?
C3 C4 H4D 109.5 . . ?
H4B C4 H4D 109.5 . . ?
H4C C4 H4D 109.5 . . ?
C25 O5 Tb1 129.4(5) . . ?
C25 N5 N6 110.7(7) . . ?
C25 N5 C29 129.4(7) . . ?
N6 N5 C29 119.7(7) . . ?
C10 C5 C6 120.6(8) . . ?
C10 C5 N1 121.9(8) . . ?
C6 C5 N1 117.5(8) . . ?
C27 N6 N5 107.4(7) . . ?
C5 C6 C7 117.6(10) . . ?
C5 C6 H6B 121.2 . . ?
C7 C6 H6B 121.2 . . ?
C35 O6 Tb1 137.5(5) . . ?
C39 N7 C43 132.5(8) . . ?
C39 N7 N8 108.0(8) . . ?
C43 N7 N8 118.0(7) . . ?
C8 C7 C6 121.4(10) . . ?
C8 C7 H7A 119.3 . . ?
C6 C7 H7A 119.3 . . ?
C39 O7 Tb2 125.9(6) . . ?
C41 N8 N7 107.1(7) . . ?
C9 C8 C7 120.6(10) . . ?
C9 C8 H8B 119.7 . . ?
C7 C8 H8B 119.7 . . ?
C38 O8 Tb2 137.0(6) . . ?
C49 N9 C53 131.2(8) . . ?
C49 N9 N10 109.6(8) . . ?
C53 N9 N10 119.1(7) . . ?
C8 C9 C10 120.5(10) . . ?
C8 C9 H9A 119.7 . . ?
C10 C9 H9A 119.7 . . ?
C49 O9 Tb1 132.1(6) . . ?
C59 O10 Tb1 138.3(6) . . ?
C51 N10 N9 106.2(7) . . ?
C5 C10 C9 119.3(8) . . ?
C5 C10 H10B 120.3 . . ?
C9 C10 H10B 120.3 . . ?
C63 O11 Tb2 129.1(5) . . ?
O2 C11 C2 122.2(8) . . ?
O2 C11 C12 118.4(7) . . ?
C2 C11 C12 119.2(8) . . ?
C63 N11 N12 112.1(7) . . ?
C63 N11 C67 128.3(7) . . ?
N12 N11 C67 119.6(7) . . ?
C62 O12 Tb2 137.3(5) . . ?
C65 N12 N11 106.0(7) . . ?
C13 C12 C11 113.8(7) . . ?
C13 C12 H12B 108.8 . . ?
C11 C12 H12B 108.8 . . ?
C13 C12 H12C 108.8 . . ?
C11 C12 H12C 108.8 . . ?
H12B C12 H12C 107.7 . . ?
P1 O13 Tb1 161.8(3) . . ?
C14 C13 C12 114.9(7) . . ?
C14 C13 H13A 108.5 . . ?
C12 C13 H13A 108.5 . . ?
C14 C13 H13B 108.5 . . ?
C12 C13 H13B 108.5 . . ?
H13A C13 H13B 107.5 . . ?
P2 O14 Tb2 147.7(3) . 1_545 ?
O4 C14 C16 122.7(8) . . ?
O4 C14 C13 116.8(7) . . ?
C16 C14 C13 120.5(7) . . ?
O3 C15 N3 125.5(8) . . ?
O3 C15 C16 131.4(8) . . ?
N3 C15 C16 103.1(7) . . ?
C14 C16 C17 131.4(8) . . ?
C14 C16 C15 122.1(8) . . ?
C17 C16 C15 106.5(7) . . ?
N4 C17 C16 111.9(8) . . ?
N4 C17 C18 117.1(8) . . ?
C16 C17 C18 131.1(8) . . ?
C17 C18 H18A 109.5 . . ?
C17 C18 H18B 109.5 . . ?
H18A C18 H18B 109.5 . . ?
C17 C18 H18C 109.5 . . ?
H18A C18 H18C 109.5 . . ?
H18B C18 H18C 109.5 . . ?
C20 C19 N3 123.8(8) . . ?
C20 C19 C24 117.9(9) . . ?
N3 C19 C24 118.3(9) . . ?
C21 C20 C19 120.7(8) . . ?
C21 C20 H20A 119.6 . . ?
C19 C20 H20A 119.6 . . ?
C22 C21 C20 121.5(10) . . ?
C22 C21 H21A 119.2 . . ?
C20 C21 H21A 119.2 . . ?
C21 C22 C23 119.3(9) . . ?
C21 C22 H22A 120.3 . . ?
C23 C22 H22A 120.3 . . ?
C24 C23 C22 120.5(9) . . ?
C24 C23 H23A 119.7 . . ?
C22 C23 H23A 119.7 . . ?
C23 C24 C19 120.0(10) . . ?
C23 C24 H24A 120.0 . . ?
C19 C24 H24A 120.0 . . ?
O5 C25 N5 123.1(8) . . ?
O5 C25 C26 130.8(8) . . ?
N5 C25 C26 105.8(7) . . ?
C25 C26 C35 123.7(7) . . ?
C25 C26 C27 106.9(8) . . ?
C35 C26 C27 129.2(9) . . ?
N6 C27 C26 109.0(8) . . ?
N6 C27 C28 119.8(8) . . ?
C26 C27 C28 131.2(9) . . ?
C27 C28 H28A 109.5 . . ?
C27 C28 H28B 109.5 . . ?
H28A C28 H28B 109.5 . . ?
C27 C28 H28C 109.5 . . ?
H28A C28 H28C 109.5 . . ?
H28B C28 H28C 109.5 . . ?
C30 C29 C34 119.6(9) . . ?
C30 C29 N5 118.4(9) . . ?
C34 C29 N5 122.0(8) . . ?
C29 C30 C31 119.7(10) . . ?
C29 C30 H30A 120.2 . . ?
C31 C30 H30A 120.2 . . ?
C30 C31 C32 119.4(10) . . ?
C30 C31 H31A 120.3 . . ?
C32 C31 H31A 120.3 . . ?
C33 C32 C31 119.7(10) . . ?
C33 C32 H32A 120.2 . . ?
C31 C32 H32A 120.2 . . ?
C32 C33 C34 120.9(10) . . ?
C32 C33 H33A 119.5 . . ?
C34 C33 H33A 119.5 . . ?
C33 C34 C29 120.5(9) . . ?
C33 C34 H34A 119.7 . . ?
C29 C34 H34A 119.7 . . ?
O6 C35 C26 120.4(8) . . ?
O6 C35 C36 116.0(8) . . ?
C26 C35 C36 123.5(8) . . ?
C35 C36 C37 113.9(7) . . ?
C35 C36 H36A 108.8 . . ?
C37 C36 H36A 108.8 . . ?
C35 C36 H36B 108.8 . . ?
C37 C36 H36B 108.8 . . ?
H36A C36 H36B 107.7 . . ?
C38 C37 C36 114.5(8) . . ?
C38 C37 H37A 108.6 . . ?
C36 C37 H37A 108.6 . . ?
C38 C37 H37B 108.6 . . ?
C36 C37 H37B 108.6 . . ?
H37A C37 H37B 107.6 . . ?
O8 C38 C40 120.4(9) . . ?
O8 C38 C37 119.7(8) . . ?
C40 C38 C37 119.7(9) . . ?
O7 C39 N7 119.3(9) . . ?
O7 C39 C40 131.4(9) . . ?
N7 C39 C40 109.3(9) . . ?
C39 C40 C38 122.2(8) . . ?
C39 C40 C41 103.8(8) . . ?
C38 C40 C41 133.5(9) . . ?
N8 C41 C40 111.7(8) . . ?
N8 C41 C42 117.2(8) . . ?
C40 C41 C42 131.1(9) . . ?
C41 C42 H42A 109.5 . . ?
C41 C42 H42B 109.5 . . ?
H42A C42 H42B 109.5 . . ?
C41 C42 H42C 109.5 . . ?
H42A C42 H42C 109.5 . . ?
H42B C42 H42C 109.5 . . ?
C48 C43 C44 120.7(9) . . ?
C48 C43 N7 120.0(9) . . ?
C44 C43 N7 119.3(8) . . ?
C45 C44 C43 118.7(9) . . ?
C45 C44 H44A 120.7 . . ?
C43 C44 H44A 120.7 . . ?
C46 C45 C44 120.9(10) . . ?
C46 C45 H45A 119.5 . . ?
C44 C45 H45A 119.5 . . ?
C47 C46 C45 118.4(10) . . ?
C47 C46 H46A 120.8 . . ?
C45 C46 H46A 120.8 . . ?
C46 C47 C48 122.7(10) . . ?
C46 C47 H47A 118.6 . . ?
C48 C47 H47A 118.6 . . ?
C43 C48 C47 118.3(10) . . ?
C43 C48 H48A 120.8 . . ?
C47 C48 H48A 120.8 . . ?
O9 C49 N9 122.0(9) . . ?
O9 C49 C50 131.7(8) . . ?
N9 C49 C50 106.4(9) . . ?
C49 C50 C51 106.5(8) . . ?
C49 C50 C59 122.1(8) . . ?
C51 C50 C59 131.4(9) . . ?
N10 C51 C50 111.4(9) . . ?
N10 C51 C52 116.7(8) . . ?
C50 C51 C52 131.9(9) . . ?
C51 C52 H52A 109.5 . . ?
C51 C52 H52B 109.5 . . ?
H52A C52 H52B 109.5 . . ?
C51 C52 H52C 109.5 . . ?
H52A C52 H52C 109.5 . . ?
H52B C52 H52C 109.5 . . ?
C58 C53 C54 120.3(9) . . ?
C58 C53 N9 120.9(8) . . ?
C54 C53 N9 118.8(9) . . ?
C53 C54 C55 118.5(10) . . ?
C53 C54 H54A 120.8 . . ?
C55 C54 H54A 120.8 . . ?
C56 C55 C54 122.7(11) . . ?
C56 C55 H55A 118.6 . . ?
C54 C55 H55A 118.6 . . ?
C55 C56 C57 118.6(10) . . ?
C55 C56 H56A 120.7 . . ?
C57 C56 H56A 120.7 . . ?
C58 C57 C56 120.7(10) . . ?
C58 C57 H57A 119.7 . . ?
C56 C57 H57A 119.7 . . ?
C53 C58 C57 119.3(9) . . ?
C53 C58 H58A 120.4 . . ?
C57 C58 H58A 120.4 . . ?
O10 C59 C50 122.0(9) . . ?
O10 C59 C60 117.0(8) . . ?
C50 C59 C60 120.9(8) . . ?
C59 C60 C61 115.7(7) . . ?
C59 C60 H60A 108.4 . . ?
C61 C60 H60A 108.4 . . ?
C59 C60 H60B 108.4 . . ?
C61 C60 H60B 108.4 . . ?
H60A C60 H60B 107.4 . . ?
C62 C61 C60 114.4(7) . . ?
C62 C61 H61A 108.7 . . ?
C60 C61 H61A 108.7 . . ?
C62 C61 H61B 108.7 . . ?
C60 C61 H61B 108.7 . . ?
H61A C61 H61B 107.6 . . ?
O12 C62 C64 122.3(7) . . ?
O12 C62 C61 118.4(8) . . ?
C64 C62 C61 119.3(8) . . ?
O11 C63 N11 125.7(8) . . ?
O11 C63 C64 129.8(8) . . ?
N11 C63 C64 104.5(7) . . ?
C65 C64 C62 132.6(7) . . ?
C65 C64 C63 105.3(7) . . ?
C62 C64 C63 121.8(7) . . ?
N12 C65 C64 111.9(7) . . ?
N12 C65 C66 117.7(8) . . ?
C64 C65 C66 130.3(7) . . ?
C65 C66 H66A 109.5 . . ?
C65 C66 H66B 109.5 . . ?
H66A C66 H66B 109.5 . . ?
C65 C66 H66C 109.5 . . ?
H66A C66 H66C 109.5 . . ?
H66B C66 H66C 109.5 . . ?
C72 C67 C68 120.1(8) . . ?
C72 C67 N11 118.6(8) . . ?
C68 C67 N11 121.3(8) . . ?
C69 C68 C67 119.6(9) . . ?
C69 C68 H68A 120.2 . . ?
C67 C68 H68A 120.2 . . ?
C68 C69 C70 120.0(9) . . ?
C68 C69 H69A 120.0 . . ?
C70 C69 H69A 120.0 . . ?
C71 C70 C69 119.6(9) . . ?
C71 C70 H70A 120.2 . . ?
C69 C70 H70A 120.2 . . ?
C70 C71 C72 121.9(10) . . ?
C70 C71 H71A 119.0 . . ?
C72 C71 H71A 119.0 . . ?
C71 C72 C67 118.7(9) . . ?
C71 C72 H72A 120.6 . . ?
C67 C72 H72A 120.6 . . ?
C74 C73 P1 111.9(6) . . ?
C74 C73 H73A 109.2 . . ?
P1 C73 H73A 109.2 . . ?
C74 C73 H73B 109.2 . . ?
P1 C73 H73B 109.2 . . ?
H73A C73 H73B 107.9 . . ?
C73 C74 P2 109.6(6) . . ?
C73 C74 H74A 109.8 . . ?
P2 C74 H74A 109.8 . . ?
C73 C74 H74B 109.8 . . ?
P2 C74 H74B 109.8 . . ?
H74A C74 H74B 108.2 . . ?
C80 C75 C76 116.1(9) . . ?
C80 C75 P1 121.5(8) . . ?
C76 C75 P1 122.4(8) . . ?
C77 C76 C75 119.6(10) . . ?
C77 C76 H76A 120.2 . . ?
C75 C76 H76A 120.2 . . ?
C78 C77 C76 123.6(11) . . ?
C78 C77 H77A 118.2 . . ?
C76 C77 H77A 118.2 . . ?
C77 C78 C79 117.3(11) . . ?
C77 C78 H78A 121.3 . . ?
C79 C78 H78A 121.3 . . ?
C80 C79 C78 120.9(11) . . ?
C80 C79 H79A 119.6 . . ?
C78 C79 H79A 119.6 . . ?
C79 C80 C75 122.1(10) . . ?
C79 C80 H80A 118.9 . . ?
C75 C80 H80A 118.9 . . ?
C82 C81 C86 118.6(11) . . ?
C82 C81 P1 122.1(9) . . ?
C86 C81 P1 119.2(9) . . ?
C81 C82 C83 118.4(12) . . ?
C81 C82 H82A 120.8 . . ?
C83 C82 H82A 120.8 . . ?
C84 C83 C82 120.8(13) . . ?
C84 C83 H83A 119.6 . . ?
C82 C83 H83A 119.6 . . ?
C83 C84 C85 120.5(14) . . ?
C83 C84 H84A 119.7 . . ?
C85 C84 H84A 119.7 . . ?
C86 C85 C84 120.3(13) . . ?
C86 C85 H85A 119.8 . . ?
C84 C85 H85A 119.8 . . ?
C85 C86 C81 121.2(14) . . ?
C85 C86 H86A 119.4 . . ?
C81 C86 H86A 119.4 . . ?
C92 C87 C88 119.6(9) . . ?
C92 C87 P2 122.9(8) . . ?
C88 C87 P2 117.2(8) . . ?
C89 C88 C87 119.0(10) . . ?
C89 C88 H88A 120.5 . . ?
C87 C88 H88A 120.5 . . ?
C90 C89 C88 123.5(12) . . ?
C90 C89 H89A 118.2 . . ?
C88 C89 H89A 118.2 . . ?
C89 C90 C91 119.0(11) . . ?
C89 C90 H90A 120.5 . . ?
C91 C90 H90A 120.5 . . ?
C90 C91 C92 120.2(11) . . ?
C90 C91 H91A 119.9 . . ?
C92 C91 H91A 119.9 . . ?
C87 C92 C91 118.3(10) . . ?
C87 C92 H92A 120.9 . . ?
C91 C92 H92A 120.9 . . ?
C94 C93 C98 117.6(10) . . ?
C94 C93 P2 119.7(8) . . ?
C98 C93 P2 122.3(9) . . ?
C95 C94 C93 119.8(10) . . ?
C95 C94 H94A 120.1 . . ?
C93 C94 H94A 120.1 . . ?
C96 C95 C94 120.4(11) . . ?
C96 C95 H95A 119.8 . . ?
C94 C95 H95A 119.8 . . ?
C95 C96 C97 120.1(11) . . ?
C95 C96 H96A 119.9 . . ?
C97 C96 H96A 119.9 . . ?
C98 C97 C96 120.0(11) . . ?
C98 C97 H97A 120.0 . . ?
C96 C97 H97A 120.0 . . ?
C97 C98 C93 121.9(11) . . ?
C97 C98 H98A 119.0 . . ?
C93 C98 H98A 119.0 . . ?

loop_
_geom_bond_atom_site_label_1
_geom_bond_atom_site_label_2
_geom_bond_distance
_geom_bond_site_symmetry_2
_geom_bond_publ_flag
Tb1 O1 2.289(6) . ?
Tb1 O5 2.289(6) . ?
Tb1 O9 2.319(6) . ?
Tb1 O6 2.328(5) . ?
Tb1 O13 2.332(5) . ?
Tb1 O10 2.345(6) . ?
Tb1 O2 2.350(6) . ?
P1 O13 1.508(5) . ?
P1 C75 1.782(9) . ?
P1 C81 1.810(10) . ?
P1 C73 1.824(9) . ?
O1 C1 1.246(10) . ?
N1 C1 1.357(10) . ?
N1 N2 1.390(9) . ?
N1 C5 1.435(10) . ?
C1 C2 1.456(11) . ?
Tb2 O11 2.286(6) . ?
Tb2 O3 2.291(5) . ?
Tb2 O12 2.310(5) . ?
Tb2 O14 2.324(5) 1_565 ?
Tb2 O4 2.328(6) . ?
Tb2 O8 2.342(6) . ?
Tb2 O7 2.342(5) . ?
P2 O14 1.491(5) . ?
P2 C74 1.790(9) . ?
P2 C93 1.794(11) . ?
P2 C87 1.797(9) . ?
O2 C11 1.255(9) . ?
N2 C3 1.302(10) . ?
C2 C11 1.419(11) . ?
C2 C3 1.438(11) . ?
O3 C15 1.245(9) . ?
N3 C15 1.382(9) . ?
N3 N4 1.392(9) . ?
N3 C19 1.406(11) . ?
C3 C4 1.483(11) . ?
O4 C14 1.254(8) . ?
N4 C17 1.296(10) . ?
C4 H4B 0.9600 . ?
C4 H4C 0.9600 . ?
C4 H4D 0.9600 . ?
O5 C25 1.257(9) . ?
N5 C25 1.381(10) . ?
N5 N6 1.413(9) . ?
N5 C29 1.420(11) . ?
C5 C10 1.370(11) . ?
C5 C6 1.388(12) . ?
N6 C27 1.322(11) . ?
C6 C7 1.397(12) . ?
C6 H6B 0.9300 . ?
O6 C35 1.274(9) . ?
N7 C39 1.380(11) . ?
N7 C43 1.406(10) . ?
N7 N8 1.414(9) . ?
C7 C8 1.348(13) . ?
C7 H7A 0.9300 . ?
O7 C39 1.241(10) . ?
N8 C41 1.325(11) . ?
C8 C9 1.339(13) . ?
C8 H8B 0.9300 . ?
O8 C38 1.255(10) . ?
N9 C49 1.381(10) . ?
N9 C53 1.409(10) . ?
N9 N10 1.423(10) . ?
C9 C10 1.393(11) . ?
C9 H9A 0.9300 . ?
O9 C49 1.222(11) . ?
O10 C59 1.251(9) . ?
N10 C51 1.313(11) . ?
C10 H10B 0.9300 . ?
O11 C63 1.277(9) . ?
C11 C12 1.530(11) . ?
N11 C63 1.376(10) . ?
N11 N12 1.386(9) . ?
N11 C67 1.415(10) . ?
O12 C62 1.256(10) . ?
N12 C65 1.321(10) . ?
C12 C13 1.527(10) . ?
C12 H12B 0.9700 . ?
C12 H12C 0.9700 . ?
C13 C14 1.521(11) . ?
C13 H13A 0.9700 . ?
C13 H13B 0.9700 . ?
O14 Tb2 2.324(5) 1_545 ?
C14 C16 1.411(11) . ?
C15 C16 1.432(12) . ?
C16 C17 1.414(11) . ?
C17 C18 1.512(12) . ?
C18 H18A 0.9600 . ?
C18 H18B 0.9600 . ?
C18 H18C 0.9600 . ?
C19 C20 1.401(12) . ?
C19 C24 1.418(11) . ?
C20 C21 1.378(11) . ?
C20 H20A 0.9300 . ?
C21 C22 1.354(12) . ?
C21 H21A 0.9300 . ?
C22 C23 1.406(14) . ?
C22 H22A 0.9300 . ?
C23 C24 1.379(12) . ?
C23 H23A 0.9300 . ?
C24 H24A 0.9300 . ?
C25 C26 1.403(11) . ?
C26 C35 1.402(12) . ?
C26 C27 1.458(11) . ?
C27 C28 1.467(11) . ?
C28 H28A 0.9600 . ?
C28 H28B 0.9600 . ?
C28 H28C 0.9600 . ?
C29 C30 1.372(11) . ?
C29 C34 1.379(11) . ?
C30 C31 1.390(13) . ?
C30 H30A 0.9300 . ?
C31 C32 1.391(13) . ?
C31 H31A 0.9300 . ?
C32 C33 1.355(12) . ?
C32 H32A 0.9300 . ?
C33 C34 1.355(12) . ?
C33 H33A 0.9300 . ?
C34 H34A 0.9300 . ?
C35 C36 1.525(11) . ?
C36 C37 1.529(12) . ?
C36 H36A 0.9700 . ?
C36 H36B 0.9700 . ?
C37 C38 1.478(12) . ?
C37 H37A 0.9700 . ?
C37 H37B 0.9700 . ?
C38 C40 1.418(12) . ?
C39 C40 1.404(13) . ?
C40 C41 1.430(11) . ?
C41 C42 1.506(12) . ?
C42 H42A 0.9600 . ?
C42 H42B 0.9600 . ?
C42 H42C 0.9600 . ?
C43 C48 1.350(11) . ?
C43 C44 1.394(12) . ?
C44 C45 1.374(12) . ?
C44 H44A 0.9300 . ?
C45 C46 1.360(12) . ?
C45 H45A 0.9300 . ?
C46 C47 1.356(14) . ?
C46 H46A 0.9300 . ?
C47 C48 1.370(14) . ?
C47 H47A 0.9300 . ?
C48 H48A 0.9300 . ?
C49 C50 1.398(12) . ?
C50 C51 1.412(11) . ?
C50 C59 1.417(12) . ?
C51 C52 1.487(12) . ?
C52 H52A 0.9600 . ?
C52 H52B 0.9600 . ?
C52 H52C 0.9600 . ?
C53 C58 1.365(12) . ?
C53 C54 1.386(11) . ?
C54 C55 1.391(13) . ?
C54 H54A 0.9300 . ?
C55 C56 1.327(14) . ?
C55 H55A 0.9300 . ?
C56 C57 1.393(12) . ?
C56 H56A 0.9300 . ?
C57 C58 1.392(12) . ?
C57 H57A 0.9300 . ?
C58 H58A 0.9300 . ?
C59 C60 1.516(11) . ?
C60 C61 1.517(11) . ?
C60 H60A 0.9700 . ?
C60 H60B 0.9700 . ?
C61 C62 1.508(10) . ?
C61 H61A 0.9700 . ?
C61 H61B 0.9700 . ?
C62 C64 1.425(12) . ?
C63 C64 1.445(10) . ?
C64 C65 1.409(11) . ?
C65 C66 1.515(11) . ?
C66 H66A 0.9600 . ?
C66 H66B 0.9600 . ?
C66 H66C 0.9600 . ?
C67 C72 1.392(11) . ?
C67 C68 1.401(11) . ?
C68 C69 1.368(11) . ?
C68 H68A 0.9300 . ?
C69 C70 1.392(13) . ?
C69 H69A 0.9300 . ?
C70 C71 1.364(13) . ?
C70 H70A 0.9300 . ?
C71 C72 1.366(12) . ?
C71 H71A 0.9300 . ?
C72 H72A 0.9300 . ?
C73 C74 1.561(11) . ?
C73 H73A 0.9700 . ?
C73 H73B 0.9700 . ?
C74 H74A 0.9700 . ?
C74 H74B 0.9700 . ?
C75 C80 1.391(12) . ?
C75 C76 1.399(12) . ?
C76 C77 1.391(13) . ?
C76 H76A 0.9300 . ?
C77 C78 1.333(13) . ?
C77 H77A 0.9300 . ?
C78 C79 1.385(14) . ?
C78 H78A 0.9300 . ?
C79 C80 1.372(13) . ?
C79 H79A 0.9300 . ?
C80 H80A 0.9300 . ?
C81 C82 1.373(13) . ?
C81 C86 1.404(14) . ?
C82 C83 1.400(16) . ?
C82 H82A 0.9300 . ?
C83 C84 1.304(16) . ?
C83 H83A 0.9300 . ?
C84 C85 1.401(17) . ?
C84 H84A 0.9300 . ?
C85 C86 1.287(15) . ?
C85 H85A 0.9300 . ?
C86 H86A 0.9300 . ?
C87 C92 1.364(12) . ?
C87 C88 1.407(13) . ?
C88 C89 1.335(13) . ?
C88 H88A 0.9300 . ?
C89 C90 1.314(14) . ?
C89 H89A 0.9300 . ?
C90 C91 1.384(15) . ?
C90 H90A 0.9300 . ?
C91 C92 1.406(14) . ?
C91 H91A 0.9300 . ?
C92 H92A 0.9300 . ?
C93 C94 1.400(13) . ?
C93 C98 1.400(13) . ?
C94 C95 1.381(13) . ?
C94 H94A 0.9300 . ?
C95 C96 1.371(14) . ?
C95 H95A 0.9300 . ?
C96 C97 1.376(14) . ?
C96 H96A 0.9300 . ?
C97 C98 1.342(13) . ?
C97 H97A 0.9300 . ?
C98 H98A 0.9300 . ?
